data_4331855
loop_
_publ_author_name
'Chen, Wanzhi'
'Liu, Fenghui'
'Matsumoto, Kazuko'
'Autschbach, Jochen'
'Le Guennic, Boris'
'Ziegler, Tom'
'Maliarik, Mikhail'
'Glaser, Julius'

_publ_section_title
;
 Spectral and Structural Characterization of Amidate-Bridged
 Platinum&#x2212;Thallium Complexes with Strong Metal&#x2212;Metal Bonds
;
_journal_issue 11
_journal_name_full 'Inorganic Chemistry'
_journal_page_first 4526
_journal_page_last 4536
_journal_paper_doi 10.1021/ic051678o
_journal_volume 45
_journal_year 2006
_chemical_formula_sum 'C48 H124 N24 O36 Pt4 Tl3'
_chemical_formula_weight 3007.18
_chemical_name_systematic
; 
 ? 
;
_space_group_IT_number 2
_symmetry_cell_setting triclinic
_symmetry_space_group_name_Hall '-P 1'
_symmetry_space_group_name_H-M 'P -1'
_atom_sites_solution_hydrogens geom
_atom_sites_solution_primary direct
_atom_sites_solution_secondary difmap
_audit_creation_method SHELXL-97
_cell_angle_alpha 62.989(6)
_cell_angle_beta 75.275(6)
_cell_angle_gamma 72.367(6)
_cell_formula_units_Z 1
_cell_length_a 11.546(4)
_cell_length_b 16.706(6)
_cell_length_c 17.045(6)
_cell_measurement_reflns_used 3100
_cell_measurement_temperature 153(2)
_cell_measurement_theta_max 26.454
_cell_measurement_theta_min 2.666
_cell_volume 2765.1(17)
_computing_cell_refinement 'Bruker SMARTT'
_computing_data_collection 'Bruker SMART'
_computing_data_reduction 'Bruker SAINT'
_computing_molecular_graphics 'Bruker SHELXTL'
_computing_publication_material 'Bruker SHELXTL'
_computing_structure_refinement 'SHELXL-97 (Sheldrick, 1997)'
_computing_structure_solution 'SHELXS-97 (Sheldrick, 1990)'
_diffrn_ambient_temperature 153(2)
_diffrn_measured_fraction_theta_full 0.969
_diffrn_measured_fraction_theta_max 0.969
_diffrn_measurement_device_type 'CCD area detector'
_diffrn_measurement_method 'phi and omega scans'
_diffrn_radiation_monochromator graphite
_diffrn_radiation_source 'fine-focus sealed tube'
_diffrn_radiation_type MoK\a
_diffrn_radiation_wavelength 0.71073
_diffrn_reflns_av_R_equivalents 0.0550
_diffrn_reflns_av_sigmaI/netI 0.1128
_diffrn_reflns_limit_h_max 13
_diffrn_reflns_limit_h_min -13
_diffrn_reflns_limit_k_max 19
_diffrn_reflns_limit_k_min -18
_diffrn_reflns_limit_l_max 18
_diffrn_reflns_limit_l_min -20
_diffrn_reflns_number 12463
_diffrn_reflns_theta_full 25.01
_diffrn_reflns_theta_max 25.01
_diffrn_reflns_theta_min 1.35
_exptl_absorpt_coefficient_mu 9.468
_exptl_absorpt_correction_T_max 0.1921
_exptl_absorpt_correction_T_min 0.1363
_exptl_absorpt_correction_type multi-scan
_exptl_absorpt_process_details sadabs
_exptl_crystal_colour yellow
_exptl_crystal_density_diffrn 1.806
_exptl_crystal_density_method 'not measured'
_exptl_crystal_description prism
_exptl_crystal_F_000 1423
_exptl_crystal_size_max 0.35
_exptl_crystal_size_mid 0.28
_exptl_crystal_size_min 0.26
_refine_diff_density_max 5.286
_refine_diff_density_min -3.835
_refine_diff_density_rms 0.436
_refine_ls_extinction_method none
_refine_ls_goodness_of_fit_ref 1.024
_refine_ls_hydrogen_treatment constr
_refine_ls_matrix_type full
_refine_ls_number_parameters 520
_refine_ls_number_reflns 9456
_refine_ls_number_restraints 1139
_refine_ls_restrained_S_all 0.980
_refine_ls_R_factor_all 0.1209
_refine_ls_R_factor_gt 0.0729
_refine_ls_shift/su_max 0.001
_refine_ls_shift/su_mean 0.000
_refine_ls_structure_factor_coef Fsqd
_refine_ls_weighting_details 'calc w=1/[\s^2^(Fo^2^)+(0.1413P)^2^+0.0000P] where P=(Fo^2^+2Fc^2^)/3'
_refine_ls_weighting_scheme calc
_refine_ls_wR_factor_gt 0.1965
_refine_ls_wR_factor_ref 0.2334
_reflns_number_gt 5990
_reflns_number_total 9456
_reflns_threshold_expression >2sigma(I)
_cod_data_source_file ic051678osup1.cif
_cod_data_source_block no
_cod_original_cell_volume 2764.9(17)
_cod_original_sg_symbol_H-M p-1
_cod_database_code 4331855

loop_
_symmetry_equiv_pos_as_xyz
'x, y, z'
'-x, -y, -z'

loop_
_atom_site_label
_atom_site_type_symbol
_atom_site_fract_x
_atom_site_fract_y
_atom_site_fract_z
_atom_site_U_iso_or_equiv
_atom_site_adp_type
_atom_site_occupancy
_atom_site_symmetry_multiplicity
_atom_site_calc_flag
_atom_site_refinement_flags
C1 C 0.125(2) 0.3466(14) 0.3737(14) 0.035(4) Uani 1 1 d U
C2 C 0.170(2) 0.3721(13) 0.4352(14) 0.034(4) Uani 1 1 d U
C3 C 0.073(2) 0.3616(16) 0.5162(15) 0.049(5) Uani 1 1 d U
H3A H 0.0037 0.4144 0.5010 0.074 Uiso 1 1 calc R
H3B H 0.1085 0.3588 0.5643 0.074 Uiso 1 1 calc R
H3C H 0.0453 0.3048 0.5357 0.074 Uiso 1 1 calc R
C4 C 0.292(2) 0.3049(16) 0.4611(16) 0.048(5) Uani 1 1 d U
H4A H 0.2783 0.2425 0.4973 0.072 Uiso 1 1 calc R
H4B H 0.3278 0.3233 0.4953 0.072 Uiso 1 1 calc R
H4C H 0.3492 0.3060 0.4072 0.072 Uiso 1 1 calc R
C5 C 0.195(2) 0.4691(15) 0.3917(15) 0.045(5) Uani 1 1 d U
H5A H 0.2527 0.4764 0.3370 0.068 Uiso 1 1 calc R
H5B H 0.2297 0.4785 0.4328 0.068 Uiso 1 1 calc R
H5C H 0.1176 0.5144 0.3773 0.068 Uiso 1 1 calc R
C6 C -0.209(2) 0.4047(15) 0.3339(15) 0.040(4) Uani 1 1 d U
C7 C -0.334(2) 0.4564(16) 0.3663(15) 0.046(5) Uani 1 1 d U
C8 C -0.305(3) 0.492(2) 0.425(2) 0.086(8) Uani 1 1 d U
H8A H -0.2362 0.5219 0.3945 0.129 Uiso 1 1 calc R
H8B H -0.2843 0.4400 0.4808 0.129 Uiso 1 1 calc R
H8C H -0.3775 0.5358 0.4368 0.129 Uiso 1 1 calc R
C9 C -0.393(3) 0.5394(19) 0.2942(18) 0.074(8) Uani 1 1 d U
H9A H -0.3918 0.5242 0.2449 0.111 Uiso 1 1 calc R
H9B H -0.3474 0.5881 0.2732 0.111 Uiso 1 1 calc R
H9C H -0.4776 0.5608 0.3170 0.111 Uiso 1 1 calc R
C10 C -0.416(3) 0.396(2) 0.410(2) 0.080(8) Uani 1 1 d U
H10A H -0.4998 0.4325 0.4133 0.119 Uiso 1 1 calc R
H10B H -0.3959 0.3553 0.4702 0.119 Uiso 1 1 calc R
H10C H -0.4080 0.3598 0.3767 0.119 Uiso 1 1 calc R
C11 C 0.1564(18) 0.8426(12) 0.1458(14) 0.028(3) Uani 1 1 d U
C12 C 0.214(2) 0.7970(14) 0.2309(16) 0.043(4) Uani 1 1 d U
C13 C 0.121(2) 0.8365(17) 0.2948(17) 0.053(6) Uani 1 1 d U
H13A H 0.0380 0.8335 0.2935 0.079 Uiso 1 1 calc R
H13B H 0.1242 0.9007 0.2758 0.079 Uiso 1 1 calc R
H13C H 0.1416 0.8003 0.3553 0.079 Uiso 1 1 calc R
C14 C 0.233(3) 0.6947(16) 0.2679(18) 0.059(6) Uani 1 1 d U
H14A H 0.1563 0.6783 0.2721 0.089 Uiso 1 1 calc R
H14B H 0.2579 0.6674 0.3271 0.089 Uiso 1 1 calc R
H14C H 0.2972 0.6713 0.2286 0.089 Uiso 1 1 calc R
C15 C 0.337(2) 0.8268(17) 0.2134(18) 0.054(5) Uani 1 1 d U
H15A H 0.3623 0.8108 0.2702 0.081 Uiso 1 1 calc R
H15B H 0.3251 0.8934 0.1783 0.081 Uiso 1 1 calc R
H15C H 0.4001 0.7948 0.1805 0.081 Uiso 1 1 calc R
C16 C -0.189(2) 0.8875(14) 0.1448(14) 0.036(4) Uani 1 1 d U
C17 C -0.300(2) 0.8700(14) 0.2152(15) 0.039(4) Uani 1 1 d U
C18 C -0.273(3) 0.8896(19) 0.2880(17) 0.062(6) Uani 1 1 d U
H18A H -0.1956 0.8483 0.3093 0.093 Uiso 1 1 calc R
H18B H -0.3397 0.8791 0.3375 0.093 Uiso 1 1 calc R
H18C H -0.2648 0.9536 0.2633 0.093 Uiso 1 1 calc R
C19 C -0.420(3) 0.9404(17) 0.1763(19) 0.066(6) Uani 1 1 d U
H19A H -0.4141 1.0033 0.1609 0.099 Uiso 1 1 calc R
H19B H -0.4920 0.9260 0.2211 0.099 Uiso 1 1 calc R
H19C H -0.4288 0.9356 0.1230 0.099 Uiso 1 1 calc R
C20 C -0.321(2) 0.7720(17) 0.2523(18) 0.057(6) Uani 1 1 d U
H20A H -0.3912 0.7736 0.2287 0.086 Uiso 1 1 calc R
H20B H -0.3381 0.7476 0.3173 0.086 Uiso 1 1 calc R
H20C H -0.2477 0.7324 0.2346 0.086 Uiso 1 1 calc R
C21 C 0.0495(18) 0.0779(16) 0.5415(14) 0.052(5) Uani 1 1 d DU
H21A H 0.0393 0.1261 0.5628 0.062 Uiso 1 1 calc R
H21B H 0.0167 0.0260 0.5909 0.062 Uiso 1 1 calc R
C22 C 0.183(2) 0.0454(15) 0.5143(18) 0.056(5) Uani 1 1 d DU
H22A H 0.2173 0.0975 0.4666 0.067 Uiso 1 1 calc R
H22B H 0.2284 0.0191 0.5656 0.067 Uiso 1 1 calc R
C23 C 0.3241(18) -0.0696(15) 0.4697(18) 0.055(5) Uani 1 1 d DU
H23A H 0.3572 -0.1015 0.5271 0.066 Uiso 1 1 calc R
H23B H 0.3723 -0.0231 0.4278 0.066 Uiso 1 1 calc R
C24 C 0.331(3) -0.1384(18) 0.432(2) 0.078(8) Uani 1 1 d DU
H24A H 0.2742 -0.1787 0.4703 0.118 Uiso 1 1 calc R
H24B H 0.4149 -0.1756 0.4305 0.118 Uiso 1 1 calc R
H24C H 0.3087 -0.1053 0.3720 0.118 Uiso 1 1 calc R
N1 N 0.0904(15) 0.4089(10) 0.2997(10) 0.027(3) Uani 1 1 d U
H1 H 0.0969 0.4647 0.2873 0.032 Uiso 1 1 calc R
N2 N -0.1466(16) 0.4443(11) 0.2564(11) 0.033(3) Uani 1 1 d U
H2 H -0.1847 0.4985 0.2212 0.039 Uiso 1 1 calc R
N3 N -0.0488(16) 0.3936(11) 0.1098(10) 0.029(4) Uani 1 1 d U
H3D H -0.0971 0.3516 0.1357 0.044 Uiso 1 1 calc R
H3E H 0.0133 0.3772 0.0712 0.044 Uiso 1 1 calc R
H3F H -0.0945 0.4501 0.0799 0.044 Uiso 1 1 calc R
N4 N 0.2022(14) 0.3544(10) 0.1580(11) 0.028(3) Uani 1 1 d U
H4D H 0.2425 0.4010 0.1357 0.042 Uiso 1 1 calc R
H4E H 0.2025 0.3377 0.1140 0.042 Uiso 1 1 calc R
H4F H 0.2405 0.3053 0.2024 0.042 Uiso 1 1 calc R
N5 N 0.1170(15) 0.7910(10) 0.1228(11) 0.029(3) Uani 1 1 d U
H5 H 0.1339 0.7314 0.1554 0.034 Uiso 1 1 calc R
N6 N -0.1348(15) 0.8307(10) 0.1069(10) 0.026(3) Uani 1 1 d U
H6 H -0.1708 0.7856 0.1208 0.031 Uiso 1 1 calc R
N7 N -0.0783(17) 0.8724(10) -0.0801(11) 0.034(4) Uani 1 1 d U
H7A H -0.1350 0.8373 -0.0606 0.051 Uiso 1 1 calc R
H7B H -0.0270 0.8644 -0.1275 0.051 Uiso 1 1 calc R
H7C H -0.1170 0.9328 -0.0967 0.051 Uiso 1 1 calc R
N8 N 0.1817(15) 0.8346(11) -0.0660(11) 0.034(4) Uani 1 1 d U
H8D H 0.2002 0.8909 -0.0891 0.052 Uiso 1 1 calc R
H8E H 0.1726 0.8224 -0.1107 0.052 Uiso 1 1 calc R
H8F H 0.2434 0.7909 -0.0364 0.052 Uiso 1 1 calc R
N9 N 0.0488(14) 0.6094(8) 0.1037(8) 0.023(3) Uani 1 1 d DU
N10 N 0.1853(17) 0.1046(13) 0.2642(14) 0.049(4) Uani 1 1 d DU
N11 N -0.153(2) 0.1628(14) 0.2652(11) 0.065(4) Uani 1 1 d DU
N12 N 0.7905(16) 0.6546(10) 0.0461(10) 0.037(4) Uani 1 1 d DU
O1 O 0.1168(14) 0.2649(9) 0.4047(10) 0.036(3) Uani 1 1 d U
O2 O -0.1677(15) 0.3244(10) 0.3882(10) 0.044(3) Uani 1 1 d U
O3 O 0.2092(18) 0.1535(12) 0.2917(13) 0.066(4) Uani 1 1 d DU
O4 O 0.0719(18) 0.1295(15) 0.2606(14) 0.085(5) Uani 1 1 d DU
O5 O 0.260(2) 0.0648(16) 0.2249(14) 0.092(6) Uani 1 1 d DU
O6 O -0.1631(17) 0.1765(13) 0.3328(11) 0.059(3) Uani 1 1 d DU
O7 O -0.125(2) 0.2193(14) 0.1874(12) 0.093(6) Uani 1 1 d DU
O8 O -0.1900(18) 0.1005(12) 0.2690(11) 0.061(5) Uani 1 1 d DU
O9 O -0.0208(16) 0.1162(11) 0.4646(11) 0.058(3) Uani 1 1 d DU
H9 H -0.0944 0.1285 0.4883 0.069 Uiso 1 1 d R
O10 O 0.1933(14) -0.0253(10) 0.4823(12) 0.055(4) Uani 1 1 d DU
O11 O 0.0447(12) 0.5402(7) 0.0940(8) 0.027(3) Uani 1 1 d DU
O12 O 0.0503(14) 0.6095(9) 0.1759(8) 0.033(3) Uani 1 1 d DU
O13 O 0.0516(13) 0.6818(8) 0.0325(8) 0.028(3) Uani 1 1 d DU
O14 O -0.1550(13) 0.9630(8) 0.1196(9) 0.031(3) Uani 1 1 d U
O15 O 0.1426(13) 0.9303(8) 0.1017(9) 0.032(3) Uani 1 1 d U
O16 O 0.7822(16) 0.5813(10) 0.0473(12) 0.055(4) Uani 1 1 d DU
O17 O 0.8049(14) 0.7205(11) -0.0279(10) 0.047(4) Uani 1 1 d DU
O18 O 0.7884(14) 0.6602(11) 0.1163(10) 0.044(4) Uani 1 1 d DU
Pt1 Pt 0.02402(7) 0.39783(5) 0.20731(5) 0.0240(2) Uani 1 1 d .
Pt2 Pt 0.02162(7) 0.83371(4) 0.02035(5) 0.0231(2) Uani 1 1 d .
Tl1 Tl -0.00276(7) 0.23868(5) 0.33233(5) 0.0284(2) Uani 1 1 d .
Tl2 Tl 0.0000 1.0000 0.0000 0.0247(3) Uani 1 2 d S

loop_
_atom_site_aniso_label
_atom_site_aniso_U_11
_atom_site_aniso_U_22
_atom_site_aniso_U_33
_atom_site_aniso_U_23
_atom_site_aniso_U_13
_atom_site_aniso_U_12
C1 0.048(7) 0.023(6) 0.035(7) -0.009(6) -0.011(6) -0.009(6)
C2 0.042(8) 0.013(7) 0.040(8) -0.002(6) -0.008(7) -0.008(6)
C3 0.070(12) 0.038(10) 0.039(10) -0.013(9) -0.014(10) -0.010(9)
C4 0.064(12) 0.040(10) 0.049(11) -0.017(9) -0.020(9) -0.014(9)
C5 0.075(11) 0.036(9) 0.039(10) -0.016(8) -0.019(9) -0.022(9)
C6 0.051(8) 0.034(7) 0.035(7) -0.012(6) -0.001(6) -0.017(6)
C7 0.055(9) 0.035(8) 0.039(8) -0.016(7) 0.006(8) -0.007(7)
C8 0.087(14) 0.080(13) 0.065(12) -0.030(11) 0.009(12) 0.002(12)
C9 0.066(13) 0.058(12) 0.057(12) -0.013(11) 0.009(11) 0.011(11)
C10 0.059(13) 0.063(12) 0.074(13) -0.012(11) 0.016(11) 0.000(11)
C11 0.030(7) 0.014(6) 0.038(7) -0.006(6) -0.009(6) -0.006(5)
C12 0.049(9) 0.022(7) 0.051(9) 0.002(7) -0.029(7) -0.006(7)
C13 0.055(11) 0.048(11) 0.053(11) -0.001(10) -0.033(9) -0.017(9)
C14 0.077(12) 0.031(10) 0.066(11) -0.004(9) -0.037(10) -0.009(9)
C15 0.050(11) 0.043(10) 0.072(12) -0.011(10) -0.032(10) -0.015(9)
C16 0.043(8) 0.025(7) 0.037(7) -0.014(6) -0.002(7) -0.004(6)
C17 0.049(9) 0.024(7) 0.044(8) -0.011(7) 0.000(7) -0.015(7)
C18 0.072(13) 0.054(11) 0.049(11) -0.024(10) 0.016(10) -0.016(10)
C19 0.070(13) 0.041(11) 0.072(12) -0.014(10) 0.002(11) -0.016(10)
C20 0.062(12) 0.041(10) 0.056(11) -0.016(9) 0.016(10) -0.021(9)
C21 0.050(8) 0.035(7) 0.064(8) -0.002(7) -0.026(7) -0.016(7)
C22 0.056(8) 0.034(7) 0.071(8) -0.006(7) -0.020(7) -0.015(7)
C23 0.056(8) 0.035(7) 0.071(8) -0.011(7) -0.019(8) -0.017(7)
C24 0.069(14) 0.049(13) 0.092(15) -0.009(12) -0.016(13) -0.007(12)
N1 0.044(6) 0.010(5) 0.032(5) -0.006(4) -0.011(5) -0.015(5)
N2 0.043(6) 0.022(5) 0.034(6) -0.010(5) -0.008(5) -0.008(5)
N3 0.054(10) 0.018(7) 0.017(7) -0.013(6) -0.004(7) -0.003(7)
N4 0.030(8) 0.015(7) 0.032(8) -0.003(6) -0.013(6) 0.000(6)
N5 0.041(6) 0.015(5) 0.035(6) -0.009(5) -0.016(5) -0.006(5)
N6 0.038(6) 0.015(5) 0.031(6) -0.010(5) 0.000(5) -0.016(5)
N7 0.057(11) 0.007(7) 0.029(9) 0.010(6) -0.019(8) -0.012(7)
N8 0.036(9) 0.020(7) 0.035(9) -0.005(7) 0.007(7) -0.008(7)
N9 0.037(5) 0.006(5) 0.026(5) -0.001(4) -0.011(5) -0.009(4)
N10 0.056(7) 0.040(7) 0.061(7) -0.025(6) -0.013(6) -0.014(6)
N11 0.086(9) 0.061(8) 0.058(8) -0.024(7) 0.004(8) -0.043(7)
N12 0.035(10) 0.019(8) 0.057(11) -0.020(8) -0.010(8) 0.003(7)
O1 0.055(6) 0.018(5) 0.043(5) -0.008(4) -0.020(5) -0.013(4)
O2 0.054(6) 0.030(5) 0.041(6) -0.014(5) 0.002(5) -0.010(5)
O3 0.078(7) 0.045(6) 0.071(7) -0.013(6) -0.026(6) -0.012(6)
O4 0.092(8) 0.072(7) 0.075(8) -0.020(7) -0.002(7) -0.021(7)
O5 0.105(14) 0.087(12) 0.079(12) -0.047(10) -0.017(11) 0.010(11)
O6 0.076(7) 0.070(7) 0.054(7) -0.035(6) 0.004(6) -0.041(6)
O7 0.146(13) 0.076(10) 0.062(10) -0.034(9) 0.046(10) -0.072(10)
O8 0.094(12) 0.063(10) 0.053(9) -0.018(8) -0.024(9) -0.049(9)
O9 0.058(6) 0.039(5) 0.067(6) -0.005(5) -0.009(5) -0.025(5)
O10 0.052(7) 0.031(6) 0.078(7) -0.005(6) -0.019(6) -0.023(5)
O11 0.036(6) 0.010(5) 0.025(6) 0.005(4) -0.008(5) -0.010(4)
O12 0.060(8) 0.017(6) 0.027(7) -0.004(5) -0.010(6) -0.023(6)
O13 0.048(6) 0.013(5) 0.017(5) 0.003(4) -0.006(5) -0.011(5)
O14 0.042(6) 0.013(5) 0.039(6) -0.012(5) -0.003(5) -0.009(4)
O15 0.048(6) 0.009(5) 0.046(6) -0.006(5) -0.024(5) -0.009(5)
O16 0.055(10) 0.041(9) 0.069(11) -0.013(8) -0.035(8) -0.004(7)
O17 0.041(9) 0.049(9) 0.053(9) -0.012(8) -0.012(7) -0.021(7)
O18 0.045(9) 0.046(9) 0.047(9) -0.023(8) -0.009(7) -0.010(7)
Pt1 0.0382(5) 0.0108(4) 0.0213(4) -0.0025(3) -0.0089(3) -0.0056(3)
Pt2 0.0361(5) 0.0091(3) 0.0208(4) -0.0016(3) -0.0048(3) -0.0070(3)
Tl1 0.0445(5) 0.0119(4) 0.0286(4) -0.0022(3) -0.0131(3) -0.0089(3)
Tl2 0.0365(6) 0.0091(5) 0.0235(5) -0.0010(4) -0.0029(4) -0.0082(4)

loop_
_atom_type_symbol
_atom_type_description
_atom_type_scat_dispersion_real
_atom_type_scat_dispersion_imag
_atom_type_scat_source
C C 0.0033 0.0016 'International Tables Vol C Tables 4.2.6.8 and 6.1.1.4'
H H 0.0000 0.0000 'International Tables Vol C Tables 4.2.6.8 and 6.1.1.4'
N N 0.0061 0.0033 'International Tables Vol C Tables 4.2.6.8 and 6.1.1.4'
O O 0.0106 0.0060 'International Tables Vol C Tables 4.2.6.8 and 6.1.1.4'
Pt Pt -1.7033 8.3905 'International Tables Vol C Tables 4.2.6.8 and 6.1.1.4'
Tl Tl -2.8358 9.6688 'International Tables Vol C Tables 4.2.6.8 and 6.1.1.4'

loop_
_geom_angle_atom_site_label_1
_geom_angle_atom_site_label_2
_geom_angle_atom_site_label_3
_geom_angle
_geom_angle_site_symmetry_1
_geom_angle_site_symmetry_3
O1 C1 N1 125(2) . .
O1 C1 C2 114.8(18) . .
N1 C1 C2 120.2(17) . .
C3 C2 C5 110.3(18) . .
C3 C2 C4 111.1(19) . .
C5 C2 C4 106.8(18) . .
C3 C2 C1 107.1(18) . .
C5 C2 C1 114.0(17) . .
C4 C2 C1 107.6(17) . .
C2 C3 H3A 109.5 . .
C2 C3 H3B 109.5 . .
H3A C3 H3B 109.5 . .
C2 C3 H3C 109.5 . .
H3A C3 H3C 109.5 . .
H3B C3 H3C 109.5 . .
C2 C4 H4A 109.5 . .
C2 C4 H4B 109.5 . .
H4A C4 H4B 109.5 . .
C2 C4 H4C 109.5 . .
H4A C4 H4C 109.5 . .
H4B C4 H4C 109.5 . .
C2 C5 H5A 109.5 . .
C2 C5 H5B 109.5 . .
H5A C5 H5B 109.5 . .
C2 C5 H5C 109.5 . .
H5A C5 H5C 109.5 . .
H5B C5 H5C 109.5 . .
O2 C6 N2 122(2) . .
O2 C6 C7 116.5(19) . .
N2 C6 C7 122(2) . .
C10 C7 C9 108(3) . .
C10 C7 C8 114(2) . .
C9 C7 C8 105(2) . .
C10 C7 C6 110(2) . .
C9 C7 C6 114(2) . .
C8 C7 C6 106(2) . .
C7 C8 H8A 109.5 . .
C7 C8 H8B 109.5 . .
H8A C8 H8B 109.5 . .
C7 C8 H8C 109.5 . .
H8A C8 H8C 109.5 . .
H8B C8 H8C 109.5 . .
C7 C9 H9A 109.5 . .
C7 C9 H9B 109.5 . .
H9A C9 H9B 109.5 . .
C7 C9 H9C 109.5 . .
H9A C9 H9C 109.5 . .
H9B C9 H9C 109.5 . .
C7 C10 H10A 109.5 . .
C7 C10 H10B 109.5 . .
H10A C10 H10B 109.5 . .
C7 C10 H10C 109.5 . .
H10A C10 H10C 109.5 . .
H10B C10 H10C 109.5 . .
O15 C11 N5 122.8(18) . .
O15 C11 C12 118.9(17) . .
N5 C11 C12 118.3(17) . .
C14 C12 C11 111.0(19) . .
C14 C12 C13 111(2) . .
C11 C12 C13 104.5(17) . .
C14 C12 C15 111(2) . .
C11 C12 C15 109.9(19) . .
C13 C12 C15 109(2) . .
C12 C13 H13A 109.5 . .
C12 C13 H13B 109.5 . .
H13A C13 H13B 109.5 . .
C12 C13 H13C 109.5 . .
H13A C13 H13C 109.5 . .
H13B C13 H13C 109.5 . .
C12 C14 H14A 109.5 . .
C12 C14 H14B 109.5 . .
H14A C14 H14B 109.5 . .
C12 C14 H14C 109.5 . .
H14A C14 H14C 109.5 . .
H14B C14 H14C 109.5 . .
C12 C15 H15A 109.5 . .
C12 C15 H15B 109.5 . .
H15A C15 H15B 109.5 . .
C12 C15 H15C 109.5 . .
H15A C15 H15C 109.5 . .
H15B C15 H15C 109.5 . .
O14 C16 N6 121.1(19) . .
O14 C16 C17 117.8(17) . .
N6 C16 C17 120.9(19) . .
C16 C17 C20 114.2(18) . .
C16 C17 C18 103.3(19) . .
C20 C17 C18 111(2) . .
C16 C17 C19 110.2(19) . .
C20 C17 C19 108(2) . .
C18 C17 C19 110(2) . .
C17 C18 H18A 109.5 . .
C17 C18 H18B 109.5 . .
H18A C18 H18B 109.5 . .
C17 C18 H18C 109.5 . .
H18A C18 H18C 109.5 . .
H18B C18 H18C 109.5 . .
C17 C19 H19A 109.5 . .
C17 C19 H19B 109.5 . .
H19A C19 H19B 109.5 . .
C17 C19 H19C 109.5 . .
H19A C19 H19C 109.5 . .
H19B C19 H19C 109.5 . .
C17 C20 H20A 109.5 . .
C17 C20 H20B 109.5 . .
H20A C20 H20B 109.5 . .
C17 C20 H20C 109.5 . .
H20A C20 H20C 109.5 . .
H20B C20 H20C 109.5 . .
C22 C21 O9 110.5(19) . .
C22 C21 H21A 109.6 . .
O9 C21 H21A 109.6 . .
C22 C21 H21B 109.6 . .
O9 C21 H21B 109.6 . .
H21A C21 H21B 108.1 . .
O10 C22 C21 107.6(18) . .
O10 C22 H22A 110.2 . .
C21 C22 H22A 110.2 . .
O10 C22 H22B 110.2 . .
C21 C22 H22B 110.2 . .
H22A C22 H22B 108.5 . .
O10 C23 C24 106.6(19) . .
O10 C23 H23A 110.4 . .
C24 C23 H23A 110.4 . .
O10 C23 H23B 110.4 . .
C24 C23 H23B 110.4 . .
H23A C23 H23B 108.6 . .
C23 C24 H24A 109.5 . .
C23 C24 H24B 109.5 . .
H24A C24 H24B 109.5 . .
C23 C24 H24C 109.5 . .
H24A C24 H24C 109.5 . .
H24B C24 H24C 109.5 . .
C1 N1 Pt1 129.5(13) . .
C1 N1 H1 115.3 . .
Pt1 N1 H1 115.3 . .
C6 N2 Pt1 128.7(15) . .
C6 N2 H2 115.7 . .
Pt1 N2 H2 115.7 . .
Pt1 N3 H3D 109.5 . .
Pt1 N3 H3E 109.5 . .
H3D N3 H3E 109.5 . .
Pt1 N3 H3F 109.5 . .
H3D N3 H3F 109.5 . .
H3E N3 H3F 109.5 . .
Pt1 N4 H4D 109.5 . .
Pt1 N4 H4E 109.5 . .
H4D N4 H4E 109.5 . .
Pt1 N4 H4F 109.5 . .
H4D N4 H4F 109.5 . .
H4E N4 H4F 109.5 . .
C11 N5 Pt2 127.4(13) . .
C11 N5 H5 116.3 . .
Pt2 N5 H5 116.3 . .
C16 N6 Pt2 127.8(14) . .
C16 N6 H6 116.1 . .
Pt2 N6 H6 116.1 . .
Pt2 N7 H7A 109.5 . .
Pt2 N7 H7B 109.5 . .
H7A N7 H7B 109.5 . .
Pt2 N7 H7C 109.5 . .
H7A N7 H7C 109.5 . .
H7B N7 H7C 109.5 . .
Pt2 N8 H8D 109.5 . .
Pt2 N8 H8E 109.5 . .
H8D N8 H8E 109.5 . .
Pt2 N8 H8F 109.5 . .
H8D N8 H8F 109.5 . .
H8E N8 H8F 109.5 . .
O12 N9 O11 124.3(12) . .
O12 N9 O13 120.9(12) . .
O11 N9 O13 114.8(12) . .
O5 N10 O3 123(2) . .
O5 N10 O4 127(2) . .
O3 N10 O4 106.3(19) . .
O8 N11 O6 120.8(18) . .
O8 N11 O7 114.4(19) . .
O6 N11 O7 123.7(18) . .
O18 N12 O16 120.2(17) . .
O18 N12 O17 121.6(16) . .
O16 N12 O17 118.1(16) . .
C1 O1 Tl1 113.7(13) . .
C6 O2 Tl1 116.3(14) . .
N10 O3 Tl1 101.9(14) . .
N10 O4 Tl1 104.3(15) . .
N11 O6 Tl1 113.7(14) . .
C21 O9 Tl1 129.3(13) . .
C21 O9 H9 102.3 . .
Tl1 O9 H9 105.3 . .
C22 O10 C23 108.5(15) . .
N9 O11 Pt1 126.0(10) . .
N9 O13 Pt2 126.8(10) . .
C16 O14 Tl2 118.5(12) . .
C11 O15 Tl2 115.9(11) . .
N2 Pt1 N1 89.7(7) . .
N2 Pt1 N4 177.3(6) . .
N1 Pt1 N4 88.1(7) . .
N2 Pt1 N3 88.7(7) . .
N1 Pt1 N3 177.1(6) . .
N4 Pt1 N3 93.4(6) . .
N2 Pt1 O11 94.5(6) . .
N1 Pt1 O11 97.3(5) . .
N4 Pt1 O11 84.2(5) . .
N3 Pt1 O11 80.4(5) . .
N2 Pt1 Tl1 85.0(5) . .
N1 Pt1 Tl1 83.8(4) . .
N4 Pt1 Tl1 96.4(4) . .
N3 Pt1 Tl1 98.5(4) . .
O11 Pt1 Tl1 178.8(3) . .
N6 Pt2 N5 88.7(7) . .
N6 Pt2 N8 179.0(7) . .
N5 Pt2 N8 90.6(7) . .
N6 Pt2 N7 89.8(7) . .
N5 Pt2 N7 177.7(6) . .
N8 Pt2 N7 90.9(7) . .
N6 Pt2 O13 95.8(5) . .
N5 Pt2 O13 92.8(5) . .
N8 Pt2 O13 83.6(6) . .
N7 Pt2 O13 85.5(5) . .
N6 Pt2 Tl2 87.6(4) . .
N5 Pt2 Tl2 87.5(4) . .
N8 Pt2 Tl2 93.1(5) . .
N7 Pt2 Tl2 94.2(4) . .
O13 Pt2 Tl2 176.7(3) . .
O9 Tl1 O2 88.4(6) . .
O9 Tl1 O1 81.9(5) . .
O2 Tl1 O1 87.3(6) . .
O9 Tl1 O6 72.6(6) . .
O2 Tl1 O6 80.0(6) . .
O1 Tl1 O6 151.7(5) . .
O9 Tl1 O4 87.9(7) . .
O2 Tl1 O4 147.5(6) . .
O1 Tl1 O4 124.0(6) . .
O6 Tl1 O4 68.1(6) . .
O9 Tl1 O3 89.6(6) . .
O2 Tl1 O3 165.3(6) . .
O1 Tl1 O3 78.0(5) . .
O6 Tl1 O3 113.3(6) . .
O4 Tl1 O3 46.9(6) . .
O9 Tl1 Pt1 164.9(4) . .
O2 Tl1 Pt1 83.6(4) . .
O1 Tl1 Pt1 84.9(3) . .
O6 Tl1 Pt1 118.3(5) . .
O4 Tl1 Pt1 105.7(5) . .
O3 Tl1 Pt1 94.8(4) . .
O14 Tl2 O14 180.000(2) 2_575 .
O14 Tl2 O15 91.4(5) 2_575 .
O14 Tl2 O15 88.6(5) . .
O14 Tl2 O15 88.6(5) 2_575 2_575
O14 Tl2 O15 91.4(5) . 2_575
O15 Tl2 O15 180.0(7) . 2_575
O14 Tl2 Pt2 82.9(3) 2_575 2_575
O14 Tl2 Pt2 97.1(3) . 2_575
O15 Tl2 Pt2 96.3(3) . 2_575
O15 Tl2 Pt2 83.7(3) 2_575 2_575
O14 Tl2 Pt2 97.1(3) 2_575 .
O14 Tl2 Pt2 82.9(3) . .
O15 Tl2 Pt2 83.7(3) . .
O15 Tl2 Pt2 96.3(3) 2_575 .
Pt2 Tl2 Pt2 180.00(3) 2_575 .

loop_
_geom_bond_atom_site_label_1
_geom_bond_atom_site_label_2
_geom_bond_distance
_geom_bond_site_symmetry_2
C1 O1 1.24(2) .
C1 N1 1.28(3) .
C1 C2 1.54(3) .
C2 C3 1.52(3) .
C2 C5 1.53(3) .
C2 C4 1.54(3) .
C3 H3A 0.9800 .
C3 H3B 0.9800 .
C3 H3C 0.9800 .
C4 H4A 0.9800 .
C4 H4B 0.9800 .
C4 H4C 0.9800 .
C5 H5A 0.9800 .
C5 H5B 0.9800 .
C5 H5C 0.9800 .
C6 O2 1.26(3) .
C6 N2 1.31(3) .
C6 C7 1.55(3) .
C7 C10 1.41(4) .
C7 C9 1.48(3) .
C7 C8 1.50(4) .
C8 H8A 0.9800 .
C8 H8B 0.9800 .
C8 H8C 0.9800 .
C9 H9A 0.9800 .
C9 H9B 0.9800 .
C9 H9C 0.9800 .
C10 H10A 0.9800 .
C10 H10B 0.9800 .
C10 H10C 0.9800 .
C11 O15 1.29(2) .
C11 N5 1.32(2) .
C11 C12 1.52(3) .
C12 C14 1.49(3) .
C12 C13 1.55(4) .
C12 C15 1.56(3) .
C13 H13A 0.9800 .
C13 H13B 0.9800 .
C13 H13C 0.9800 .
C14 H14A 0.9800 .
C14 H14B 0.9800 .
C14 H14C 0.9800 .
C15 H15A 0.9800 .
C15 H15B 0.9800 .
C15 H15C 0.9800 .
C16 O14 1.28(2) .
C16 N6 1.30(2) .
C16 C17 1.51(3) .
C17 C20 1.54(3) .
C17 C18 1.54(3) .
C17 C19 1.59(3) .
C18 H18A 0.9800 .
C18 H18B 0.9800 .
C18 H18C 0.9800 .
C19 H19A 0.9800 .
C19 H19B 0.9800 .
C19 H19C 0.9800 .
C20 H20A 0.9800 .
C20 H20B 0.9800 .
C20 H20C 0.9800 .
C21 C22 1.495(17) .
C21 O9 1.500(16) .
C21 H21A 0.9900 .
C21 H21B 0.9900 .
C22 O10 1.475(16) .
C22 H22A 0.9900 .
C22 H22B 0.9900 .
C23 O10 1.476(16) .
C23 C24 1.522(18) .
C23 H23A 0.9900 .
C23 H23B 0.9900 .
C24 H24A 0.9800 .
C24 H24B 0.9800 .
C24 H24C 0.9800 .
N1 Pt1 2.016(15) .
N1 H1 0.8800 .
N2 Pt1 2.002(17) .
N2 H2 0.8800 .
N3 Pt1 2.080(15) .
N3 H3D 0.9100 .
N3 H3E 0.9100 .
N3 H3F 0.9100 .
N4 Pt1 2.058(15) .
N4 H4D 0.9100 .
N4 H4E 0.9100 .
N4 H4F 0.9100 .
N5 Pt2 2.034(15) .
N5 H5 0.8800 .
N6 Pt2 2.018(16) .
N6 H6 0.8800 .
N7 Pt2 2.056(16) .
N7 H7A 0.9100 .
N7 H7B 0.9100 .
N7 H7C 0.9100 .
N8 Pt2 2.048(16) .
N8 H8D 0.9100 .
N8 H8E 0.9100 .
N8 H8F 0.9100 .
N9 O12 1.234(13) .
N9 O11 1.256(13) .
N9 O13 1.268(13) .
N10 O5 1.183(16) .
N10 O3 1.230(15) .
N10 O4 1.257(16) .
N11 O8 1.209(15) .
N11 O6 1.245(15) .
N11 O7 1.259(16) .
N12 O18 1.234(14) .
N12 O16 1.249(15) .
N12 O17 1.255(15) .
O1 Tl1 2.311(13) .
O2 Tl1 2.291(15) .
O3 Tl1 2.53(2) .
O4 Tl1 2.47(2) .
O6 Tl1 2.378(16) .
O9 Tl1 2.268(16) .
O9 H9 0.8500 .
O11 Pt1 2.319(11) .
O13 Pt2 2.372(12) .
O14 Tl2 2.326(14) .
O15 Tl2 2.351(13) .
Pt1 Tl1 2.5927(12) .
Pt2 Tl2 2.5784(11) .
Tl2 O14 2.326(14) 2_575
Tl2 O15 2.351(13) 2_575
Tl2 Pt2 2.5784(11) 2_575

loop_
_geom_hbond_atom_site_label_D
_geom_hbond_atom_site_label_H
_geom_hbond_atom_site_label_A
_geom_hbond_distance_DH
_geom_hbond_distance_HA
_geom_hbond_distance_DA
_geom_hbond_angle_DHA
_geom_hbond_site_symmetry_A
N1 H1 O12 0.88 2.30 3.005(19) 136.6 .
N2 H2 O18 0.88 2.44 3.28(2) 157.6 1_455
N3 H3D O7 0.91 2.07 2.91(2) 152.8 .
N3 H3E O17 0.91 2.42 3.27(2) 155.6 2_665
N3 H3F O16 0.91 2.13 3.01(2) 163.5 1_455
N4 H4E O17 0.91 2.13 3.03(2) 170.9 2_665
N4 H4E O16 0.91 2.44 3.13(2) 133.3 2_665
N4 H4E N12 0.91 2.66 3.53(2) 161.3 2_665
N4 H4F O3 0.91 2.38 3.07(2) 133.4 .
N5 H5 O12 0.88 2.36 3.030(19) 132.9 .
N6 H6 O18 0.88 2.32 3.16(2) 159.3 1_455
N7 H7A O17 0.91 2.06 2.91(2) 155.2 1_455
N7 H7B O7 0.91 2.23 3.06(3) 151.9 2_565
N7 H7B O4 0.91 2.40 3.07(3) 130.4 2_565
N7 H7C O15 0.91 2.18 3.018(19) 152.5 2_575
N8 H8D O14 0.91 2.17 3.01(2) 153.2 2_575
N8 H8E O7 0.91 1.98 2.88(3) 167.0 2_565
N8 H8E O8 0.91 2.39 3.11(2) 135.8 2_565
N8 H8E N11 0.91 2.59 3.47(2) 163.2 2_565
O9 H9 O10 0.85 2.15 2.60(2) 112.3 2_556

loop_
_geom_torsion_atom_site_label_1
_geom_torsion_atom_site_label_2
_geom_torsion_atom_site_label_3
_geom_torsion_atom_site_label_4
_geom_torsion
_geom_torsion_site_symmetry_4
O1 C1 C2 C3 -65(2) .
N1 C1 C2 C3 110(2) .
O1 C1 C2 C5 173(2) .
N1 C1 C2 C5 -12(3) .
O1 C1 C2 C4 54(3) .
N1 C1 C2 C4 -130(2) .
O2 C6 C7 C10 -44(3) .
N2 C6 C7 C10 140(3) .
O2 C6 C7 C9 -166(2) .
N2 C6 C7 C9 18(3) .
O2 C6 C7 C8 79(3) .
N2 C6 C7 C8 -97(3) .
O15 C11 C12 C14 -175(2) .
N5 C11 C12 C14 9(3) .
O15 C11 C12 C13 65(2) .
N5 C11 C12 C13 -111(2) .
O15 C11 C12 C15 -51(3) .
N5 C11 C12 C15 132(2) .
O14 C16 C17 C20 -170(2) .
N6 C16 C17 C20 14(3) .
O14 C16 C17 C18 -49(3) .
N6 C16 C17 C18 135(2) .
O14 C16 C17 C19 68(3) .
N6 C16 C17 C19 -108(2) .
O9 C21 C22 O10 -59(2) .
O1 C1 N1 Pt1 -4(3) .
C2 C1 N1 Pt1 -178.5(14) .
O2 C6 N2 Pt1 -5(3) .
C7 C6 N2 Pt1 171.3(16) .
O15 C11 N5 Pt2 -3(3) .
C12 C11 N5 Pt2 173.5(15) .
O14 C16 N6 Pt2 11(3) .
C17 C16 N6 Pt2 -174.1(15) .
N1 C1 O1 Tl1 -12(3) .
C2 C1 O1 Tl1 162.9(14) .
N2 C6 O2 Tl1 -15(3) .
C7 C6 O2 Tl1 169.3(15) .
O5 N10 O3 Tl1 167(2) .
O4 N10 O3 Tl1 8(2) .
O5 N10 O4 Tl1 -166(2) .
O3 N10 O4 Tl1 -8(2) .
O8 N11 O6 Tl1 149(2) .
O7 N11 O6 Tl1 -44(3) .
C22 C21 O9 Tl1 -62(2) .
C21 C22 O10 C23 -170.4(19) .
C24 C23 O10 C22 -177(2) .
O12 N9 O11 Pt1 5(2) .
O13 N9 O11 Pt1 -175.2(10) .
O12 N9 O13 Pt2 -13(2) .
O11 N9 O13 Pt2 167.4(11) .
N6 C16 O14 Tl2 3(3) .
C17 C16 O14 Tl2 -172.7(15) .
N5 C11 O15 Tl2 15(3) .
C12 C11 O15 Tl2 -161.1(15) .
C6 N2 Pt1 N1 -66.8(18) .
C6 N2 Pt1 N4 -104(14) .
C6 N2 Pt1 N3 115.6(19) .
C6 N2 Pt1 O11 -164.2(18) .
C6 N2 Pt1 Tl1 17.0(18) .
C1 N1 Pt1 N2 99(2) .
C1 N1 Pt1 N4 -82.3(19) .
C1 N1 Pt1 N3 157(12) .
C1 N1 Pt1 O11 -166.2(19) .
C1 N1 Pt1 Tl1 14.3(19) .
N9 O11 Pt1 N2 66.7(14) .
N9 O11 Pt1 N1 -23.6(14) .
N9 O11 Pt1 N4 -110.9(14) .
N9 O11 Pt1 N3 154.6(14) .
N9 O11 Pt1 Tl1 133(15) .
C16 N6 Pt2 N5 72.6(18) .
C16 N6 Pt2 N8 117(39) .
C16 N6 Pt2 N7 -109.2(18) .
C16 N6 Pt2 O13 165.3(18) .
C16 N6 Pt2 Tl2 -14.9(18) .
C11 N5 Pt2 N6 -96.5(17) .
C11 N5 Pt2 N8 84.2(17) .
C11 N5 Pt2 N7 -148(16) .
C11 N5 Pt2 O13 167.8(17) .
C11 N5 Pt2 Tl2 -8.9(17) .
N9 O13 Pt2 N6 -49.7(14) .
N9 O13 Pt2 N5 39.3(14) .
N9 O13 Pt2 N8 129.5(15) .
N9 O13 Pt2 N7 -139.1(15) .
N9 O13 Pt2 Tl2 135(5) .
C21 O9 Tl1 O2 -99.0(18) .
C21 O9 Tl1 O1 -11.4(17) .
C21 O9 Tl1 O6 -179.0(19) .
C21 O9 Tl1 O4 113.3(18) .
C21 O9 Tl1 O3 66.5(18) .
C21 O9 Tl1 Pt1 -41(3) .
C6 O2 Tl1 O9 -172.9(17) .
C6 O2 Tl1 O1 105.1(16) .
C6 O2 Tl1 O6 -100.3(17) .
C6 O2 Tl1 O4 -89.3(19) .
C6 O2 Tl1 O3 105(3) .
C6 O2 Tl1 Pt1 19.9(16) .
C1 O1 Tl1 O9 -156.2(16) .
C1 O1 Tl1 O2 -67.4(16) .
C1 O1 Tl1 O6 -130.4(17) .
C1 O1 Tl1 O4 121.9(15) .
C1 O1 Tl1 O3 112.5(16) .
C1 O1 Tl1 Pt1 16.4(15) .
N11 O6 Tl1 O9 -130.0(19) .
N11 O6 Tl1 O2 138.5(18) .
N11 O6 Tl1 O1 -156.8(15) .
N11 O6 Tl1 O4 -35.1(17) .
N11 O6 Tl1 O3 -48.1(19) .
N11 O6 Tl1 Pt1 61.4(18) .
N10 O4 Tl1 O9 -86.5(16) .
N10 O4 Tl1 O2 -170.3(13) .
N10 O4 Tl1 O1 -7.7(18) .
N10 O4 Tl1 O6 -158.6(17) .
N10 O4 Tl1 O3 5.0(13) .
N10 O4 Tl1 Pt1 86.7(15) .
N10 O3 Tl1 O9 82.5(15) .
N10 O3 Tl1 O2 164.8(19) .
N10 O3 Tl1 O1 164.2(15) .
N10 O3 Tl1 O6 11.6(16) .
N10 O3 Tl1 O4 -5.0(14) .
N10 O3 Tl1 Pt1 -112.0(14) .
N2 Pt1 Tl1 O9 -73.0(18) .
N1 Pt1 Tl1 O9 17.2(18) .
N4 Pt1 Tl1 O9 104.6(18) .
N3 Pt1 Tl1 O9 -160.9(18) .
O11 Pt1 Tl1 O9 -139(15) .
N2 Pt1 Tl1 O2 -14.3(6) .
N1 Pt1 Tl1 O2 75.9(6) .
N4 Pt1 Tl1 O2 163.3(6) .
N3 Pt1 Tl1 O2 -102.3(6) .
O11 Pt1 Tl1 O2 -80(15) .
N2 Pt1 Tl1 O1 -102.2(6) .
N1 Pt1 Tl1 O1 -11.9(6) .
N4 Pt1 Tl1 O1 75.4(6) .
N3 Pt1 Tl1 O1 169.9(6) .
O11 Pt1 Tl1 O1 -168(15) .
N2 Pt1 Tl1 O6 60.7(7) .
N1 Pt1 Tl1 O6 150.9(7) .
N4 Pt1 Tl1 O6 -121.7(6) .
N3 Pt1 Tl1 O6 -27.3(7) .
O11 Pt1 Tl1 O6 -5(15) .
N2 Pt1 Tl1 O4 133.9(7) .
N1 Pt1 Tl1 O4 -135.8(7) .
N4 Pt1 Tl1 O4 -48.5(7) .
N3 Pt1 Tl1 O4 46.0(7) .
O11 Pt1 Tl1 O4 68(15) .
N2 Pt1 Tl1 O3 -179.7(6) .
N1 Pt1 Tl1 O3 -89.4(6) .
N4 Pt1 Tl1 O3 -2.0(6) .
N3 Pt1 Tl1 O3 92.4(6) .
O11 Pt1 Tl1 O3 114(15) .
C16 O14 Tl2 O14 -3(100) 2_575
C16 O14 Tl2 O15 -93.7(15) .
C16 O14 Tl2 O15 86.3(15) 2_575
C16 O14 Tl2 Pt2 170.2(14) 2_575
C16 O14 Tl2 Pt2 -9.8(14) .
C11 O15 Tl2 O14 -113.2(14) 2_575
C11 O15 Tl2 O14 66.8(14) .
C11 O15 Tl2 O15 -29(100) 2_575
C11 O15 Tl2 Pt2 163.8(14) 2_575
C11 O15 Tl2 Pt2 -16.2(14) .
N6 Pt2 Tl2 O14 -170.6(6) 2_575
N5 Pt2 Tl2 O14 100.6(6) 2_575
N8 Pt2 Tl2 O14 10.1(6) 2_575
N7 Pt2 Tl2 O14 -80.9(6) 2_575
O13 Pt2 Tl2 O14 5(5) 2_575
N6 Pt2 Tl2 O14 9.4(6) .
N5 Pt2 Tl2 O14 -79.4(6) .
N8 Pt2 Tl2 O14 -169.9(6) .
N7 Pt2 Tl2 O14 99.1(6) .
O13 Pt2 Tl2 O14 -175(5) .
N6 Pt2 Tl2 O15 98.8(6) .
N5 Pt2 Tl2 O15 10.0(6) .
N8 Pt2 Tl2 O15 -80.5(6) .
N7 Pt2 Tl2 O15 -171.5(6) .
O13 Pt2 Tl2 O15 -86(5) .
N6 Pt2 Tl2 O15 -81.2(6) 2_575
N5 Pt2 Tl2 O15 -170.0(6) 2_575
N8 Pt2 Tl2 O15 99.5(6) 2_575
N7 Pt2 Tl2 O15 8.5(6) 2_575
O13 Pt2 Tl2 O15 94(5) 2_575
N6 Pt2 Tl2 Pt2 -44(84) 2_575
N5 Pt2 Tl2 Pt2 -133(84) 2_575
N8 Pt2 Tl2 Pt2 137(84) 2_575
N7 Pt2 Tl2 Pt2 46(84) 2_575
O13 Pt2 Tl2 Pt2 131(84) 2_575
